data_8106517
loop_
_publ_author_name
'Gichumbi, Joel M.'
'Omondi, Bernard'
'Friedrich, Holger B.'

_publ_section_title
;
 Crystal structure of (\h
 6-benzene)-(N-(2,6-dimethylphenyl)-1-(pyridin-2-yl)methanimine-\k2
 N,N&#x2032;)ruthenium(II) perchlorate monohydrate, C20H20Cl2N2O5Ru
;
_journal_issue 2
_journal_name_full 'Zeitschrift f\"ur Kristallographie - New Crystal Structures'
_journal_page_first 301
_journal_page_last 303
_journal_paper_doi 10.1515/ncrs-2016-0251
_journal_volume 232
_journal_year 2017
_chemical_formula_moiety 'C20 H20 Cl N2 Ru, Cl O4, H2 O'
_chemical_formula_sum 'C20 H22 Cl2 N2 O5 Ru'
_chemical_formula_weight 542.36
_space_group_IT_number 2
_space_group_name_Hall '-P 1'
_space_group_name_H-M_alt 'P -1'
_symmetry_cell_setting triclinic
_symmetry_Int_Tables_number 2
_symmetry_space_group_name_Hall '-P 1'
_symmetry_space_group_name_H-M 'P -1'
_cell_angle_alpha 103.7520(10)
_cell_angle_beta 107.2960(10)
_cell_angle_gamma 98.5620(10)
_cell_formula_units_Z 2
_cell_length_a 8.7921(2)
_cell_length_b 11.2515(3)
_cell_length_c 11.7014(3)
_cell_measurement_reflns_used 20110
_cell_measurement_temperature 173(2)
_cell_measurement_theta_max 28.65
_cell_measurement_theta_min 1.91
_cell_measurement_wavelength 0.71073
_cell_volume 1043.01(5)
_computing_cell_refinement 'SAINT-plus [11]'
_computing_data_collection 'APEX2 [11]'
_computing_data_reduction 'SAINT-Plus and XPREP [11]'
_computing_molecular_graphics 'ORTEP3 [13]'
_computing_publication_material 'WinGX [13]'
_computing_structure_refinement 'SHELXL-2014/7 [12]'
_computing_structure_solution 'SHELXL-2014 [12]'
_diffrn_ambient_temperature 173(2)
_diffrn_measured_fraction_theta_full 0.996
_diffrn_measured_fraction_theta_max 0.929
_diffrn_measurement_device_type 'Bruker Smart ApexII CCD'
_diffrn_measurement_method '\f and \w scans'
_diffrn_radiation_probe x-ray
_diffrn_radiation_type MoK\a
_diffrn_radiation_wavelength 0.71073
_diffrn_reflns_av_R_equivalents 0.0179
_diffrn_reflns_av_unetI/netI 0.0121
_diffrn_reflns_Laue_measured_fraction_full 0.996
_diffrn_reflns_Laue_measured_fraction_max 0.929
_diffrn_reflns_limit_h_max 11
_diffrn_reflns_limit_h_min -11
_diffrn_reflns_limit_k_max 15
_diffrn_reflns_limit_k_min -14
_diffrn_reflns_limit_l_max 15
_diffrn_reflns_limit_l_min -15
_diffrn_reflns_number 20110
_diffrn_reflns_point_group_measured_fraction_full 0.996
_diffrn_reflns_point_group_measured_fraction_max 0.929
_diffrn_reflns_theta_full 25.242
_diffrn_reflns_theta_max 28.646
_diffrn_reflns_theta_min 1.91
_diffrn_standards_interval_count .
_diffrn_standards_interval_time .
_diffrn_standards_number 0
_exptl_absorpt_coefficient_mu 1.043
_exptl_absorpt_correction_T_max 0.779
_exptl_absorpt_correction_T_min 0.541
_exptl_absorpt_correction_type multi-scan
_exptl_absorpt_process_details 'SADABS [11]'
_exptl_crystal_colour brown
_exptl_crystal_density_diffrn 1.727
_exptl_crystal_density_method 'not measured'
_exptl_crystal_description block
_exptl_crystal_F_000 548
_exptl_crystal_size_max 0.58
_exptl_crystal_size_mid 0.24
_exptl_crystal_size_min 0.24
_refine_diff_density_max 0.461
_refine_diff_density_min -0.842
_refine_diff_density_rms 0.094
_refine_ls_extinction_method none
_refine_ls_goodness_of_fit_ref 1.146
_refine_ls_hydrogen_treatment mixed
_refine_ls_matrix_type full
_refine_ls_number_constraints 0
_refine_ls_number_parameters 281
_refine_ls_number_reflns 4980
_refine_ls_number_restraints 0
_refine_ls_restrained_S_all 1.146
_refine_ls_R_factor_all 0.0203
_refine_ls_R_factor_gt 0.0198
_refine_ls_shift/su_max 0.003
_refine_ls_shift/su_mean 0
_refine_ls_structure_factor_coef Fsqd
_refine_ls_weighting_details 'w=1/[\s^2^(Fo^2^)+(0.0307P)^2^+0.5686P] where P=(Fo^2^+2Fc^2^)/3'
_refine_ls_weighting_scheme calc
_refine_ls_wR_factor_gt 0.0545
_refine_ls_wR_factor_ref 0.0553
_reflns_Friedel_coverage 0
_reflns_number_gt 4879
_reflns_number_total 4980
_reflns_threshold_expression 'I > 2\s(I)'
_cod_data_source_file suppl_ncrs-2016-0251_suppl.cif
_cod_data_source_block exp_NCRS_2016_0251
_cod_database_code 8106517
_shelx_estimated_absorpt_t_min 0.583
_shelx_estimated_absorpt_t_max 0.788

loop_
_symmetry_equiv_pos_as_xyz
'x, y, z'
'-x, -y, -z'

loop_
_atom_site_label
_atom_site_type_symbol
_atom_site_fract_x
_atom_site_fract_y
_atom_site_fract_z
_atom_site_U_iso_or_equiv
_atom_site_adp_type
_atom_site_occupancy
_atom_site_site_symmetry_order
_atom_site_calc_flag
_atom_site_refinement_flags_posn
_atom_site_refinement_flags_adp
_atom_site_refinement_flags_occupancy
_atom_site_disorder_assembly
_atom_site_disorder_group
Ru1 Ru 0.79319(2) 0.63316(2) 0.21062(2) 0.01208(4) Uani 1 1 d . . . . .
Cl1 Cl 0.75521(4) 0.45859(3) 0.03217(3) 0.01658(7) Uani 1 1 d . . . . .
Cl2 Cl 0.82850(4) 0.12510(3) 0.24803(3) 0.02023(8) Uani 1 1 d . . . . .
O1 O 0.7398(2) 0.03512(14) 0.28872(17) 0.0464(4) Uani 1 1 d . . . . .
N1 N 0.77315(14) 0.73128(11) 0.07798(11) 0.0136(2) Uani 1 1 d . . . . .
O4 O 0.8445(2) 0.24870(13) 0.32510(14) 0.0393(3) Uani 1 1 d . . . . .
O3 O 0.98767(19) 0.10354(19) 0.25916(16) 0.0485(4) Uani 1 1 d . . . . .
O1W O 0.40261(17) 0.90548(13) 0.14686(14) 0.0305(3) Uani 1 1 d . . . . .
O2 O 0.73832(18) 0.11387(18) 0.11950(13) 0.0471(4) Uani 1 1 d . . . . .
N2 N 1.03560(14) 0.68976(11) 0.22141(11) 0.0132(2) Uani 1 1 d . . . . .
C15 C 0.56793(19) 0.54757(15) 0.23728(15) 0.0214(3) Uani 1 1 d . . . . .
H15 H 0.4768 0.4862 0.1639 0.026 Uiso 1 1 calc R U . . .
C7 C 1.17778(16) 0.69020(13) 0.32283(13) 0.0148(2) Uani 1 1 d . . . . .
C18 C 0.8553(2) 0.72331(19) 0.41112(14) 0.0285(4) Uani 1 1 d . . . . .
H18 H 0.9637 0.7843 0.4597 0.034 Uiso 1 1 calc R U . . .
C12 C 1.21479(17) 0.57616(14) 0.33606(13) 0.0166(3) Uani 1 1 d . . . . .
C19 C 0.8441(2) 0.5922(2) 0.39153(16) 0.0288(4) Uani 1 1 d . . . . .
H19 H 0.9452 0.5626 0.4257 0.035 Uiso 1 1 calc R U . . .
C1 C 0.63394(17) 0.74956(13) 0.00561(14) 0.0169(3) Uani 1 1 d . . . . .
H1 H 0.5339 0.7206 0.017 0.02 Uiso 1 1 calc R U . . .
C13 C 1.12083(19) 0.45164(14) 0.24141(15) 0.0219(3) Uani 1 1 d . . . . .
H13A H 1.1738 0.3853 0.263 0.033 Uiso 1 1 calc R U . . .
H13B H 1.1189 0.4544 0.1579 0.033 Uiso 1 1 calc R U . . .
H13C H 1.0083 0.4337 0.2414 0.033 Uiso 1 1 calc R U . . .
C5 C 0.91439(16) 0.76878(12) 0.05742(13) 0.0140(2) Uani 1 1 d . . . . .
C16 C 0.57873(19) 0.67633(16) 0.25842(14) 0.0208(3) Uani 1 1 d . . . . .
H16 H 0.4952 0.7052 0.1993 0.025 Uiso 1 1 calc R U . . .
C8 C 1.26938(17) 0.80731(14) 0.40904(13) 0.0182(3) Uani 1 1 d . . . . .
C2 C 0.63199(18) 0.80981(14) -0.08572(14) 0.0194(3) Uani 1 1 d . . . . .
H2 H 0.532 0.8228 -0.1349 0.023 Uiso 1 1 calc R U . . .
C20 C 0.7031(2) 0.50464(16) 0.30369(17) 0.0252(3) Uani 1 1 d . . . . .
H20 H 0.7046 0.4137 0.2768 0.03 Uiso 1 1 calc R U . . .
C4 C 0.92094(18) 0.82883(13) -0.03194(14) 0.0172(3) Uani 1 1 d . . . . .
H4 H 1.0217 0.8546 -0.0436 0.021 Uiso 1 1 calc R U . . .
C6 C 1.05802(16) 0.74499(13) 0.14126(13) 0.0143(2) Uani 1 1 d . . . . .
H6 H 1.1639 0.7692 0.137 0.017 Uiso 1 1 calc R U . . .
C14 C 1.2268(2) 0.92963(15) 0.39658(15) 0.0249(3) Uani 1 1 d . . . . .
H14A H 1.2845 0.9963 0.4761 0.037 Uiso 1 1 calc R U . . .
H14B H 1.1083 0.9202 0.3755 0.037 Uiso 1 1 calc R U . . .
H14C H 1.26 0.9519 0.33 0.037 Uiso 1 1 calc R U . . .
C17 C 0.7235(2) 0.76542(15) 0.34458(15) 0.0244(3) Uani 1 1 d . . . . .
H17 H 0.7389 0.8559 0.3466 0.029 Uiso 1 1 calc R U . . .
C3 C 0.77702(19) 0.85070(14) -0.10440(14) 0.0189(3) Uani 1 1 d . . . . .
H3 H 0.778 0.8929 -0.1656 0.023 Uiso 1 1 calc R U . . .
C11 C 1.34820(18) 0.58234(16) 0.44018(14) 0.0219(3) Uani 1 1 d . . . . .
H11 H 1.3757 0.5065 0.452 0.026 Uiso 1 1 calc R U . . .
C9 C 1.40247(18) 0.80774(16) 0.51109(14) 0.0239(3) Uani 1 1 d . . . . .
H9 H 1.4671 0.8856 0.5706 0.029 Uiso 1 1 calc R U . . .
C10 C 1.44134(18) 0.69647(18) 0.52658(14) 0.0254(3) Uani 1 1 d . . . . .
H10 H 1.5319 0.6984 0.5965 0.031 Uiso 1 1 calc R U . . .
H2W H 0.375(3) 0.902(3) 0.070(3) 0.050(8) Uiso 1 1 d . . . . .
H1W H 0.505(4) 0.951(3) 0.178(3) 0.046(7) Uiso 1 1 d . . . . .

loop_
_atom_site_aniso_label
_atom_site_aniso_U_11
_atom_site_aniso_U_22
_atom_site_aniso_U_33
_atom_site_aniso_U_23
_atom_site_aniso_U_13
_atom_site_aniso_U_12
Ru1 0.01100(6) 0.01458(6) 0.01283(6) 0.00600(4) 0.00540(4) 0.00363(4)
Cl1 0.01516(15) 0.01543(14) 0.01745(15) 0.00336(12) 0.00520(12) 0.00209(12)
Cl2 0.02102(16) 0.02486(17) 0.02038(16) 0.01020(13) 0.01085(13) 0.00860(14)
O1 0.0628(10) 0.0308(7) 0.0578(10) 0.0179(7) 0.0388(9) 0.0025(7)
N1 0.0141(5) 0.0133(5) 0.0150(5) 0.0050(4) 0.0062(4) 0.0043(4)
O4 0.0533(9) 0.0242(6) 0.0412(8) 0.0064(6) 0.0215(7) 0.0064(6)
O3 0.0381(8) 0.0863(13) 0.0504(9) 0.0415(9) 0.0272(7) 0.0424(9)
O1W 0.0309(7) 0.0339(7) 0.0361(7) 0.0177(6) 0.0184(6) 0.0096(5)
O2 0.0310(7) 0.0824(12) 0.0220(6) 0.0140(7) 0.0025(5) 0.0125(8)
N2 0.0113(5) 0.0134(5) 0.0141(5) 0.0032(4) 0.0039(4) 0.0028(4)
C15 0.0177(7) 0.0267(7) 0.0235(7) 0.0086(6) 0.0130(6) 0.0023(6)
C7 0.0111(5) 0.0200(6) 0.0131(6) 0.0049(5) 0.0044(5) 0.0030(5)
C18 0.0231(7) 0.0459(10) 0.0130(6) 0.0055(6) 0.0083(6) -0.0007(7)
C12 0.0136(6) 0.0228(7) 0.0164(6) 0.0075(5) 0.0069(5) 0.0066(5)
C19 0.0236(7) 0.0552(11) 0.0234(7) 0.0265(8) 0.0141(6) 0.0197(8)
C1 0.0152(6) 0.0186(6) 0.0193(6) 0.0066(5) 0.0075(5) 0.0065(5)
C13 0.0224(7) 0.0183(7) 0.0251(7) 0.0073(6) 0.0062(6) 0.0080(6)
C5 0.0144(6) 0.0126(5) 0.0152(6) 0.0036(5) 0.0062(5) 0.0030(5)
C16 0.0207(7) 0.0311(8) 0.0204(7) 0.0122(6) 0.0139(6) 0.0136(6)
C8 0.0151(6) 0.0225(7) 0.0162(6) 0.0032(5) 0.0076(5) 0.0016(5)
C2 0.0195(7) 0.0208(7) 0.0207(7) 0.0089(5) 0.0067(5) 0.0096(6)
C20 0.0314(8) 0.0279(8) 0.0344(8) 0.0218(7) 0.0241(7) 0.0140(7)
C4 0.0186(6) 0.0166(6) 0.0185(6) 0.0065(5) 0.0087(5) 0.0033(5)
C6 0.0133(6) 0.0146(6) 0.0154(6) 0.0035(5) 0.0065(5) 0.0028(5)
C14 0.0279(8) 0.0176(7) 0.0228(7) -0.0001(6) 0.0073(6) -0.0006(6)
C17 0.0332(8) 0.0227(7) 0.0227(7) 0.0044(6) 0.0191(7) 0.0068(6)
C3 0.0242(7) 0.0187(6) 0.0188(6) 0.0099(5) 0.0094(6) 0.0084(6)
C11 0.0167(6) 0.0352(8) 0.0198(7) 0.0128(6) 0.0080(6) 0.0129(6)
C9 0.0152(6) 0.0348(8) 0.0155(6) 0.0002(6) 0.0047(5) 0.0006(6)
C10 0.0145(6) 0.0461(10) 0.0156(6) 0.0092(6) 0.0040(5) 0.0095(7)

loop_
_atom_type_symbol
_atom_type_description
_atom_type_scat_dispersion_real
_atom_type_scat_dispersion_imag
_atom_type_scat_source
C C 0.0033 0.0016 'International Tables Vol C Tables 4.2.6.8 and 6.1.1.4'
H H 0 0 'International Tables Vol C Tables 4.2.6.8 and 6.1.1.4'
Cl Cl 0.1484 0.1585 'International Tables Vol C Tables 4.2.6.8 and 6.1.1.4'
N N 0.0061 0.0033 'International Tables Vol C Tables 4.2.6.8 and 6.1.1.4'
O O 0.0106 0.006 'International Tables Vol C Tables 4.2.6.8 and 6.1.1.4'
Ru Ru -1.2594 0.8363 'International Tables Vol C Tables 4.2.6.8 and 6.1.1.4'

loop_
_geom_angle_atom_site_label_1
_geom_angle_atom_site_label_2
_geom_angle_atom_site_label_3
_geom_angle
_geom_angle_site_symmetry_1
_geom_angle_site_symmetry_3
N2 Ru1 N1 76.90(5) . .
N2 Ru1 C18 92.01(5) . .
N1 Ru1 C18 123.91(6) . .
N2 Ru1 C17 113.58(6) . .
N1 Ru1 C17 97.61(5) . .
C18 Ru1 C17 37.53(7) . .
N2 Ru1 C20 126.35(6) . .
N1 Ru1 C20 155.65(6) . .
C18 Ru1 C20 67.81(7) . .
C17 Ru1 C20 80.35(6) . .
N2 Ru1 C19 97.91(5) . .
N1 Ru1 C19 161.48(7) . .
C18 Ru1 C19 37.81(7) . .
C17 Ru1 C19 67.86(7) . .
C20 Ru1 C19 37.11(7) . .
N2 Ru1 C16 150.09(5) . .
N1 Ru1 C16 96.04(5) . .
C18 Ru1 C16 67.60(6) . .
C17 Ru1 C16 37.71(6) . .
C20 Ru1 C16 67.45(6) . .
C19 Ru1 C16 79.54(6) . .
N2 Ru1 C15 164.19(6) . .
N1 Ru1 C15 118.89(5) . .
C18 Ru1 C15 79.95(6) . .
C17 Ru1 C15 67.52(6) . .
C20 Ru1 C15 37.91(6) . .
C19 Ru1 C15 67.44(6) . .
C16 Ru1 C15 36.78(6) . .
N2 Ru1 Cl1 88.41(3) . .
N1 Ru1 Cl1 82.05(3) . .
C18 Ru1 Cl1 153.40(5) . .
C17 Ru1 Cl1 157.46(5) . .
C20 Ru1 Cl1 90.71(5) . .
C19 Ru1 Cl1 115.85(5) . .
C16 Ru1 Cl1 119.76(4) . .
C15 Ru1 Cl1 92.77(4) . .
O4 Cl2 O3 109.45(11) . .
O4 Cl2 O1 108.64(9) . .
O3 Cl2 O1 110.17(10) . .
O4 Cl2 O2 109.22(10) . .
O3 Cl2 O2 109.97(9) . .
O1 Cl2 O2 109.36(11) . .
C1 N1 C5 118.46(12) . .
C1 N1 Ru1 126.12(10) . .
C5 N1 Ru1 115.13(9) . .
C6 N2 C7 118.09(11) . .
C6 N2 Ru1 116.33(9) . .
C7 N2 Ru1 124.75(9) . .
C16 C15 C20 119.82(15) . .
C16 C15 Ru1 71.48(8) . .
C20 C15 Ru1 70.48(8) . .
C12 C7 C8 122.51(13) . .
C12 C7 N2 120.01(12) . .
C8 C7 N2 117.40(13) . .
C17 C18 C19 120.12(15) . .
C17 C18 Ru1 71.31(9) . .
C19 C18 Ru1 71.82(9) . .
C11 C12 C7 117.34(14) . .
C11 C12 C13 120.21(14) . .
C7 C12 C13 122.42(13) . .
C20 C19 C18 120.00(15) . .
C20 C19 Ru1 71.16(9) . .
C18 C19 Ru1 70.37(9) . .
N1 C1 C2 121.83(13) . .
N1 C5 C4 122.61(13) . .
N1 C5 C6 113.98(12) . .
C4 C5 C6 123.36(13) . .
C15 C16 C17 120.52(14) . .
C15 C16 Ru1 71.74(8) . .
C17 C16 Ru1 70.33(8) . .
C9 C8 C7 117.62(14) . .
C9 C8 C14 119.90(14) . .
C7 C8 C14 122.47(13) . .
C3 C2 C1 119.54(13) . .
C19 C20 C15 119.85(15) . .
C19 C20 Ru1 71.73(9) . .
C15 C20 Ru1 71.60(8) . .
C5 C4 C3 118.70(13) . .
N2 C6 C5 117.22(12) . .
C18 C17 C16 119.65(15) . .
C18 C17 Ru1 71.16(9) . .
C16 C17 Ru1 71.96(8) . .
C2 C3 C4 118.82(13) . .
C10 C11 C12 121.50(15) . .
C10 C9 C8 121.04(15) . .
C9 C10 C11 119.99(14) . .

loop_
_geom_bond_atom_site_label_1
_geom_bond_atom_site_label_2
_geom_bond_distance
_geom_bond_site_symmetry_2
Ru1 N2 2.0884(11) .
Ru1 N1 2.0902(12) .
Ru1 C18 2.1847(16) .
Ru1 C17 2.1867(15) .
Ru1 C20 2.1964(15) .
Ru1 C19 2.2037(15) .
Ru1 C16 2.2079(14) .
Ru1 C15 2.2112(14) .
Ru1 Cl1 2.4021(3) .
Cl2 O4 1.4273(14) .
Cl2 O3 1.4289(14) .
Cl2 O1 1.4402(14) .
Cl2 O2 1.4413(14) .
N1 C1 1.3412(18) .
N1 C5 1.3594(17) .
N2 C6 1.2866(18) .
N2 C7 1.4437(17) .
C15 C16 1.394(2) .
C15 C20 1.432(2) .
C7 C12 1.402(2) .
C7 C8 1.4040(19) .
C18 C17 1.406(3) .
C18 C19 1.422(3) .
C12 C11 1.3966(19) .
C12 C13 1.499(2) .
C19 C20 1.400(3) .
C1 C2 1.392(2) .
C5 C4 1.3832(19) .
C5 C6 1.4552(19) .
C16 C17 1.420(2) .
C8 C9 1.400(2) .
C8 C14 1.507(2) .
C2 C3 1.387(2) .
C4 C3 1.391(2) .
C11 C10 1.385(2) .
C9 C10 1.384(3) .

loop_
_geom_torsion_atom_site_label_1
_geom_torsion_atom_site_label_2
_geom_torsion_atom_site_label_3
_geom_torsion_atom_site_label_4
_geom_torsion
_geom_torsion_site_symmetry_1
_geom_torsion_site_symmetry_2
_geom_torsion_site_symmetry_3
_geom_torsion_site_symmetry_4
C6 N2 C7 C12 -119.27(15) . . . .
Ru1 N2 C7 C12 71.60(15) . . . .
C6 N2 C7 C8 64.02(17) . . . .
Ru1 N2 C7 C8 -105.11(13) . . . .
C8 C7 C12 C11 0.2(2) . . . .
N2 C7 C12 C11 -176.30(12) . . . .
C8 C7 C12 C13 -177.63(13) . . . .
N2 C7 C12 C13 5.8(2) . . . .
C17 C18 C19 C20 1.5(2) . . . .
Ru1 C18 C19 C20 -53.01(14) . . . .
C17 C18 C19 Ru1 54.52(13) . . . .
C5 N1 C1 C2 -2.5(2) . . . .
Ru1 N1 C1 C2 -175.98(11) . . . .
C1 N1 C5 C4 2.3(2) . . . .
Ru1 N1 C5 C4 176.50(10) . . . .
C1 N1 C5 C6 179.80(12) . . . .
Ru1 N1 C5 C6 -6.04(14) . . . .
C20 C15 C16 C17 0.6(2) . . . .
Ru1 C15 C16 C17 -52.70(13) . . . .
C20 C15 C16 Ru1 53.27(13) . . . .
C12 C7 C8 C9 0.2(2) . . . .
N2 C7 C8 C9 176.84(12) . . . .
C12 C7 C8 C14 -178.35(14) . . . .
N2 C7 C8 C14 -1.7(2) . . . .
N1 C1 C2 C3 1.0(2) . . . .
C18 C19 C20 C15 -2.4(2) . . . .
Ru1 C19 C20 C15 -55.06(13) . . . .
C18 C19 C20 Ru1 52.64(13) . . . .
C16 C15 C20 C19 1.4(2) . . . .
Ru1 C15 C20 C19 55.12(13) . . . .
C16 C15 C20 Ru1 -53.73(13) . . . .
N1 C5 C4 C3 -0.6(2) . . . .
C6 C5 C4 C3 -177.81(13) . . . .
C7 N2 C6 C5 -166.42(12) . . . .
Ru1 N2 C6 C5 3.63(16) . . . .
N1 C5 C6 N2 1.64(18) . . . .
C4 C5 C6 N2 179.08(13) . . . .
C19 C18 C17 C16 0.4(2) . . . .
Ru1 C18 C17 C16 55.19(13) . . . .
C19 C18 C17 Ru1 -54.76(13) . . . .
C15 C16 C17 C18 -1.5(2) . . . .
Ru1 C16 C17 C18 -54.82(13) . . . .
C15 C16 C17 Ru1 53.34(13) . . . .
C1 C2 C3 C4 0.8(2) . . . .
C5 C4 C3 C2 -1.0(2) . . . .
C7 C12 C11 C10 -0.5(2) . . . .
C13 C12 C11 C10 177.41(14) . . . .
C7 C8 C9 C10 -0.4(2) . . . .
C14 C8 C9 C10 178.18(14) . . . .
C8 C9 C10 C11 0.2(2) . . . .
C12 C11 C10 C9 0.3(2) . . . .
